data_1544397
loop_
_publ_author_name
'Gilandoust, Maryam'
'Naveen, S.'
'Harsha, K. B.'
'Lokanath, N. K.'
'Rangappa, K. S.'

_publ_section_title
;
 1-(2'-Ethoxy-4'-fluoro-[1,1'-biphenyl]-4-yl)-4-phenyl-1<i>H</i>-1,2,3-triazole
;
_journal_coeditor_code HG4017
_journal_issue 10
_journal_name_full IUCrData
_journal_page_first x161712
_journal_paper_doi 10.1107/S2414314616017120
_journal_volume 1
_journal_year 2016
_chemical_formula_iupac 'C22 H18 F N3 O'
_chemical_formula_moiety 'C22 H18 F N3 O'
_chemical_formula_sum 'C22 H18 F N3 O'
_chemical_formula_weight 359.39
_chemical_name_systematic
;
1-(2'-Ethoxy-4'-fluoro-[1,1'-biphenyl]-4-yl)-4-phenyl-1<i>H</i>-1,2,3-triazole
;
_space_group_IT_number 14
_symmetry_cell_setting monoclinic
_symmetry_space_group_name_Hall '-P 2ybc'
_symmetry_space_group_name_H-M 'P 1 21/c 1'
_atom_sites_solution_hydrogens geom
_atom_sites_solution_primary direct
_atom_sites_solution_secondary difmap
_cell_angle_alpha 90
_cell_angle_beta 100.828(8)
_cell_angle_gamma 90
_cell_formula_units_Z 4
_cell_length_a 24.392(3)
_cell_length_b 5.9336(8)
_cell_length_c 12.3651(16)
_cell_measurement_reflns_used 2093
_cell_measurement_temperature 296
_cell_measurement_theta_max 64.49
_cell_measurement_theta_min 7.18
_cell_volume 1757.8(4)
_computing_cell_refinement
;
SAINT (Bruker, 2013)
;
_computing_data_collection
;
APEX2 (Bruker, 2013)
;
_computing_data_reduction
;
SAINT (Bruker, 2013)
;
_computing_molecular_graphics
;
PLATON (Spek, 2009)
;
_computing_publication_material
;
PLATON (Spek, 2009)
;
_computing_structure_refinement
;
SHELXL97 (Sheldrick, 2008)
;
_computing_structure_solution
;
SHELXS97 (Sheldrick, 2008)
;
_diffrn_ambient_temperature 296
_diffrn_detector_area_resol_mean 18.4
_diffrn_measured_fraction_theta_full 0.980
_diffrn_measured_fraction_theta_max 0.980
_diffrn_measurement_device_type 'Bruker X8 Proteum'
_diffrn_measurement_method '\f and \w scans'
_diffrn_radiation_monochromator graphite
_diffrn_radiation_source 'Rotating Anode'
_diffrn_radiation_type CuK\a
_diffrn_radiation_wavelength 1.54178
_diffrn_reflns_av_R_equivalents 0.0616
_diffrn_reflns_av_sigmaI/netI 0.0542
_diffrn_reflns_limit_h_max 24
_diffrn_reflns_limit_h_min -28
_diffrn_reflns_limit_k_max 6
_diffrn_reflns_limit_k_min -6
_diffrn_reflns_limit_l_max 14
_diffrn_reflns_limit_l_min -14
_diffrn_reflns_number 12946
_diffrn_reflns_reduction_process
;
;
_diffrn_reflns_theta_full 64.49
_diffrn_reflns_theta_max 64.49
_diffrn_reflns_theta_min 7.18
_exptl_absorpt_coefficient_mu 0.753
_exptl_absorpt_correction_T_max 0.828
_exptl_absorpt_correction_T_min 0.805
_exptl_absorpt_correction_type multi-scan
_exptl_absorpt_process_details
;
(SADABS; Bruker, 2013)
;
_exptl_crystal_colour White
_exptl_crystal_density_diffrn 1.358
_exptl_crystal_density_method 'Not Measured'
_exptl_crystal_description Rectangle
_exptl_crystal_F_000 752
_exptl_crystal_size_max 0.300
_exptl_crystal_size_mid 0.270
_exptl_crystal_size_min 0.260
_refine_diff_density_max 0.225
_refine_diff_density_min -0.161
_refine_ls_extinction_coef 0.0014(4)
_refine_ls_extinction_expression FC^*^=KFC[1+0.001XFC^2^\L^3^/SIN(2\Q)]^-1/4^
_refine_ls_extinction_method
;
SHELXL97 (Sheldrick, 2008)
;
_refine_ls_goodness_of_fit_ref 1.039
_refine_ls_hydrogen_treatment constr
_refine_ls_matrix_type full
_refine_ls_number_parameters 246
_refine_ls_number_reflns 2882
_refine_ls_number_restraints 0
_refine_ls_restrained_S_all 1.039
_refine_ls_R_factor_all 0.0676
_refine_ls_R_factor_gt 0.0458
_refine_ls_shift/su_max 0.000
_refine_ls_shift/su_mean 0.000
_refine_ls_structure_factor_coef Fsqd
_refine_ls_weighting_details 'calc w=1/[\s^2^(Fo^2^)+(0.0787P)^2^+0.0093P] where P=(Fo^2^+2Fc^2^)/3'
_refine_ls_weighting_scheme calc
_refine_ls_wR_factor_gt 0.1249
_refine_ls_wR_factor_ref 0.1398
_reflns_number_gt 2093
_reflns_number_total 2882
_reflns_threshold_expression I>2\s(I)
_cod_data_source_file hg4017sup1.cif
_cod_data_source_block I
_cod_original_sg_symbol_H-M 'P 21/c'
_cod_database_code 1544397

loop_
_symmetry_equiv_pos_site_id
_symmetry_equiv_pos_as_xyz
1 x,y,z
2 -x,1/2+y,1/2-z
3 -x,-y,-z
4 x,1/2-y,1/2+z

loop_
_atom_site_aniso_label
_atom_site_aniso_U_11
_atom_site_aniso_U_22
_atom_site_aniso_U_33
_atom_site_aniso_U_12
_atom_site_aniso_U_13
_atom_site_aniso_U_23
F1 0.0920(10) 0.0886(10) 0.0600(8) 0.0091(7) -0.0124(7) 0.0138(6)
O1 0.0568(9) 0.0542(9) 0.0559(8) -0.0108(6) -0.0027(6) 0.0035(6)
N1 0.0496(9) 0.0376(9) 0.0565(9) -0.0019(7) -0.0003(7) 0.0027(7)
N2 0.0877(13) 0.0413(11) 0.0711(12) 0.0010(9) -0.0126(10) 0.0049(8)
N3 0.0853(13) 0.0454(12) 0.0675(11) 0.0005(9) -0.0126(10) 0.0052(8)
C1 0.0464(11) 0.0408(12) 0.0590(11) -0.0039(8) 0.0018(9) 0.0015(9)
C2 0.0451(11) 0.0430(12) 0.0566(11) 0.0010(8) 0.0058(9) 0.0049(9)
C3 0.0433(11) 0.0487(12) 0.0536(11) 0.0057(9) 0.0046(9) 0.0036(9)
C4 0.0575(12) 0.0529(14) 0.0580(12) 0.0006(9) 0.0004(10) 0.0045(9)
C5 0.0657(14) 0.0556(14) 0.0690(14) 0.0025(10) -0.0023(11) -0.0058(11)
C6 0.0723(15) 0.0705(17) 0.0603(13) 0.0116(12) -0.0045(11) -0.0079(11)
C7 0.0704(14) 0.0714(17) 0.0561(12) 0.0140(12) 0.0052(11) 0.0100(11)
C8 0.0569(13) 0.0531(13) 0.0606(12) 0.0046(9) 0.0067(10) 0.0064(10)
C9 0.0425(10) 0.0415(11) 0.0516(10) -0.0029(8) 0.0026(8) 0.0026(8)
C10 0.0547(12) 0.0430(12) 0.0627(12) 0.0061(9) 0.0043(10) -0.0028(9)
C11 0.0561(12) 0.0451(12) 0.0579(11) -0.0005(9) 0.0050(10) -0.0087(9)
C12 0.0470(11) 0.0407(11) 0.0501(10) -0.0034(8) 0.0088(8) -0.0010(8)
C13 0.0567(12) 0.0373(11) 0.0572(11) 0.0011(8) 0.0028(9) 0.0025(8)
C14 0.0557(12) 0.0418(12) 0.0541(11) -0.0035(9) -0.0002(9) -0.0041(9)
C15 0.0522(12) 0.0433(12) 0.0445(10) 0.0011(8) 0.0088(8) -0.0045(8)
C16 0.0554(12) 0.0430(12) 0.0432(10) 0.0023(9) 0.0056(9) -0.0031(8)
C17 0.0572(12) 0.0554(13) 0.0497(11) 0.0016(10) 0.0026(9) -0.0073(9)
C18 0.0662(14) 0.0624(14) 0.0425(10) 0.0133(11) 0.0003(10) 0.0013(9)
C19 0.0777(15) 0.0546(14) 0.0539(12) 0.0080(11) 0.0140(11) 0.0102(10)
C20 0.0584(13) 0.0490(13) 0.0572(11) -0.0002(9) 0.0134(10) -0.0005(9)
C21 0.0475(12) 0.0567(13) 0.0612(12) -0.0070(9) 0.0042(9) -0.0070(10)
C22 0.0634(13) 0.0575(15) 0.0721(14) -0.0083(10) 0.0074(11) 0.0008(10)

loop_
_atom_site_type_symbol
_atom_site_label
_atom_site_fract_x
_atom_site_fract_y
_atom_site_fract_z
_atom_site_U_iso_or_equiv
_atom_site_thermal_displace_type
_atom_site_calc_flag
_atom_site_refinement_flags
_atom_site_occupancy
F F1 0.05300(5) 0.8669(2) -0.28028(9) 0.0837(5) Uani d . 1.000
O O1 0.11703(5) 0.4164(2) 0.03622(10) 0.0574(5) Uani d . 1.000
N N1 0.31578(6) 0.5776(2) 0.40783(12) 0.0492(5) Uani d . 1.000
N N2 0.32422(7) 0.3614(3) 0.44199(15) 0.0703(7) Uani d . 1.000
N N3 0.35374(8) 0.3674(3) 0.54193(15) 0.0696(7) Uani d . 1.000
C C1 0.33979(7) 0.7201(3) 0.48777(14) 0.0498(7) Uani d . 1.000
C C2 0.36432(7) 0.5852(3) 0.57278(15) 0.0487(7) Uani d . 1.000
C C3 0.39749(7) 0.6463(3) 0.68042(15) 0.0491(7) Uani d . 1.000
C C4 0.42250(8) 0.8577(3) 0.69861(16) 0.0575(7) Uani d . 1.000
C C5 0.45458(9) 0.9110(4) 0.79905(17) 0.0654(8) Uani d . 1.000
C C6 0.46224(9) 0.7563(4) 0.88317(17) 0.0699(9) Uani d . 1.000
C C7 0.43748(9) 0.5467(4) 0.86671(16) 0.0668(8) Uani d . 1.000
C C8 0.40571(8) 0.4912(4) 0.76674(15) 0.0574(7) Uani d . 1.000
C C9 0.28234(7) 0.6239(3) 0.30256(15) 0.0460(6) Uani d . 1.000
C C10 0.27337(8) 0.4560(3) 0.22393(16) 0.0543(7) Uani d . 1.000
C C11 0.23700(8) 0.4932(3) 0.12618(15) 0.0538(7) Uani d . 1.000
C C12 0.20939(7) 0.6977(3) 0.10390(14) 0.0460(6) Uani d . 1.000
C C13 0.22149(8) 0.8679(3) 0.18198(15) 0.0514(7) Uani d . 1.000
C C14 0.25738(8) 0.8324(3) 0.28107(16) 0.0519(7) Uani d . 1.000
C C15 0.16868(7) 0.7360(3) -0.00005(14) 0.0467(7) Uani d . 1.000
C C16 0.12240(8) 0.5936(3) -0.03169(14) 0.0477(7) Uani d . 1.000
C C17 0.08372(8) 0.6410(3) -0.12668(15) 0.0551(7) Uani d . 1.000
C C18 0.09231(9) 0.8241(4) -0.18843(15) 0.0583(7) Uani d . 1.000
C C19 0.13686(9) 0.9642(4) -0.16214(16) 0.0619(8) Uani d . 1.000
C C20 0.17441(8) 0.9187(3) -0.06678(15) 0.0545(7) Uani d . 1.000
C C21 0.06654(8) 0.2878(3) 0.01397(16) 0.0559(7) Uani d . 1.000
C C22 0.06763(9) 0.1172(4) 0.10339(17) 0.0650(8) Uani d . 1.000
H H1 0.33970 0.87680 0.48550 0.0600 Uiso c R 1.000
H H4 0.41740 0.96370 0.64220 0.0690 Uiso c R 1.000
H H5 0.47120 1.05240 0.81010 0.0780 Uiso c R 1.000
H H6 0.48400 0.79250 0.95100 0.0840 Uiso c R 1.000
H H7 0.44240 0.44250 0.92390 0.0800 Uiso c R 1.000
H H8 0.38950 0.34910 0.75630 0.0690 Uiso c R 1.000
H H10 0.29180 0.31860 0.23690 0.0650 Uiso c R 1.000
H H11 0.23080 0.37900 0.07380 0.0650 Uiso c R 1.000
H H13 0.20510 1.00880 0.16720 0.0620 Uiso c R 1.000
H H14 0.26470 0.94760 0.33280 0.0620 Uiso c R 1.000
H H17 0.05250 0.54980 -0.14780 0.0660 Uiso c R 1.000
H H19 0.14180 1.08580 -0.20670 0.0740 Uiso c R 1.000
H H20 0.20480 1.01430 -0.04640 0.0650 Uiso c R 1.000
H H21A 0.06330 0.21250 -0.05660 0.0670 Uiso c R 1.000
H H21B 0.03460 0.38660 0.01090 0.0670 Uiso c R 1.000
H H22A 0.10050 0.02550 0.10880 0.0980 Uiso c R 1.000
H H22B 0.03500 0.02350 0.08660 0.0980 Uiso c R 1.000
H H22C 0.06810 0.19290 0.17210 0.0980 Uiso c R 1.000

loop_
_atom_type_symbol
_atom_type_description
_atom_type_scat_dispersion_real
_atom_type_scat_dispersion_imag
_atom_type_scat_source
C C 0.0181 0.0091 ' International Tables Vol C Tables 4.2.6.8 and 6.1.1.4'
H H 0.0000 0.0000 ' International Tables Vol C Tables 4.2.6.8 and 6.1.1.4'
F F 0.0727 0.0534 ' International Tables Vol C Tables 4.2.6.8 and 6.1.1.4'
N N 0.0311 0.0180 ' International Tables Vol C Tables 4.2.6.8 and 6.1.1.4'
O O 0.0492 0.0322 ' International Tables Vol C Tables 4.2.6.8 and 6.1.1.4'

loop_
_geom_angle_atom_site_label_1
_geom_angle_atom_site_label_2
_geom_angle_atom_site_label_3
_geom_angle
_geom_angle_publ_flag
C16 O1 C21 118.06(14) yes
N2 N1 C1 110.23(15) yes
N2 N1 C9 119.62(14) yes
C1 N1 C9 130.03(14) yes
N1 N2 N3 107.05(16) yes
N2 N3 C2 109.44(17) yes
N1 C1 C2 105.29(15) yes
N3 C2 C1 107.98(16) yes
N3 C2 C3 122.21(17) yes
C1 C2 C3 129.81(17) no
C2 C3 C4 121.23(16) no
C2 C3 C8 120.43(17) no
C4 C3 C8 118.32(17) no
C3 C4 C5 120.68(18) no
C4 C5 C6 120.3(2) no
C5 C6 C7 119.8(2) no
C6 C7 C8 120.5(2) no
C3 C8 C7 120.5(2) no
N1 C9 C10 119.43(16) yes
N1 C9 C14 120.22(16) yes
C10 C9 C14 120.31(17) no
C9 C10 C11 119.58(17) no
C10 C11 C12 121.50(17) no
C11 C12 C13 117.70(16) no
C11 C12 C15 121.66(16) no
C13 C12 C15 120.64(16) no
C12 C13 C14 121.45(17) no
C9 C14 C13 119.32(17) no
C12 C15 C16 121.32(16) no
C12 C15 C20 120.59(16) no
C16 C15 C20 118.05(16) no
O1 C16 C15 117.13(15) yes
O1 C16 C17 123.12(17) yes
C15 C16 C17 119.72(16) no
C16 C17 C18 118.82(18) no
F1 C18 C17 117.08(19) yes
F1 C18 C19 119.37(19) yes
C17 C18 C19 123.55(19) no
C18 C19 C20 117.3(2) no
C15 C20 C19 122.56(18) no
O1 C21 C22 108.89(16) yes
N1 C1 H1 127.00 no
C2 C1 H1 127.00 no
C3 C4 H4 120.00 no
C5 C4 H4 120.00 no
C4 C5 H5 120.00 no
C6 C5 H5 120.00 no
C5 C6 H6 120.00 no
C7 C6 H6 120.00 no
C6 C7 H7 120.00 no
C8 C7 H7 120.00 no
C3 C8 H8 120.00 no
C7 C8 H8 120.00 no
C9 C10 H10 120.00 no
C11 C10 H10 120.00 no
C10 C11 H11 119.00 no
C12 C11 H11 119.00 no
C12 C13 H13 119.00 no
C14 C13 H13 119.00 no
C9 C14 H14 120.00 no
C13 C14 H14 120.00 no
C16 C17 H17 121.00 no
C18 C17 H17 121.00 no
C18 C19 H19 121.00 no
C20 C19 H19 121.00 no
C15 C20 H20 119.00 no
C19 C20 H20 119.00 no
O1 C21 H21A 110.00 no
O1 C21 H21B 110.00 no
C22 C21 H21A 110.00 no
C22 C21 H21B 110.00 no
H21A C21 H21B 108.00 no
C21 C22 H22A 109.00 no
C21 C22 H22B 109.00 no
C21 C22 H22C 109.00 no
H22A C22 H22B 109.00 no
H22A C22 H22C 109.00 no
H22B C22 H22C 110.00 no

loop_
_geom_bond_atom_site_label_1
_geom_bond_atom_site_label_2
_geom_bond_distance
_geom_bond_publ_flag
F1 C18 1.366(2) yes
O1 C16 1.367(2) yes
O1 C21 1.431(2) yes
N1 N2 1.354(2) yes
N1 C1 1.348(2) yes
N1 C9 1.427(2) yes
N2 N3 1.309(3) yes
N3 C2 1.358(3) yes
C1 C2 1.367(3) no
C2 C3 1.467(3) no
C3 C4 1.395(3) no
C3 C8 1.395(3) no
C4 C5 1.375(3) no
C5 C6 1.374(3) no
C6 C7 1.381(3) no
C7 C8 1.370(3) no
C9 C10 1.381(3) no
C9 C14 1.382(3) no
C10 C11 1.376(3) no
C11 C12 1.390(3) no
C12 C13 1.390(3) no
C12 C15 1.487(2) no
C13 C14 1.382(3) no
C15 C16 1.406(3) no
C15 C20 1.385(3) no
C16 C17 1.390(3) no
C17 C18 1.367(3) no
C18 C19 1.358(3) no
C19 C20 1.377(3) no
C21 C22 1.496(3) no
C1 H1 0.9300 no
C4 H4 0.9300 no
C5 H5 0.9300 no
C6 H6 0.9300 no
C7 H7 0.9300 no
C8 H8 0.9300 no
C10 H10 0.9300 no
C11 H11 0.9300 no
C13 H13 0.9300 no
C14 H14 0.9300 no
C17 H17 0.9300 no
C19 H19 0.9300 no
C20 H20 0.9300 no
C21 H21A 0.9700 no
C21 H21B 0.9700 no
C22 H22A 0.9600 no
C22 H22B 0.9600 no
C22 H22C 0.9600 no

loop_
_geom_torsion_atom_site_label_1
_geom_torsion_atom_site_label_2
_geom_torsion_atom_site_label_3
_geom_torsion_atom_site_label_4
_geom_torsion
_geom_torsion_publ_flag
C21 O1 C16 C15 171.58(16) no
C21 O1 C16 C17 -6.3(2) no
C16 O1 C21 C22 -175.08(16) no
C1 N1 N2 N3 -0.7(2) no
C9 N1 N2 N3 -177.13(16) no
N2 N1 C1 C2 0.9(2) no
C9 N1 C1 C2 176.86(17) no
N2 N1 C9 C10 -19.9(2) no
N2 N1 C9 C14 157.63(17) no
C1 N1 C9 C10 164.46(18) no
C1 N1 C9 C14 -18.1(3) no
N1 N2 N3 C2 0.2(2) no
N2 N3 C2 C1 0.4(2) no
N2 N3 C2 C3 -178.95(17) no
N1 C1 C2 N3 -0.8(2) no
N1 C1 C2 C3 178.51(18) no
N3 C2 C3 C4 159.79(19) no
N3 C2 C3 C8 -18.8(3) no
C1 C2 C3 C4 -19.4(3) no
C1 C2 C3 C8 162.00(19) no
C2 C3 C4 C5 -178.43(18) no
C8 C3 C4 C5 0.2(3) no
C2 C3 C8 C7 178.86(18) no
C4 C3 C8 C7 0.2(3) no
C3 C4 C5 C6 -0.3(3) no
C4 C5 C6 C7 -0.2(3) no
C5 C6 C7 C8 0.6(3) no
C6 C7 C8 C3 -0.6(3) no
N1 C9 C10 C11 173.95(17) no
C14 C9 C10 C11 -3.5(3) no
N1 C9 C14 C13 -174.70(17) no
C10 C9 C14 C13 2.8(3) no
C9 C10 C11 C12 0.8(3) no
C10 C11 C12 C13 2.7(3) no
C10 C11 C12 C15 -177.98(17) no
C11 C12 C13 C14 -3.4(3) no
C15 C12 C13 C14 177.19(17) no
C11 C12 C15 C16 55.8(2) no
C11 C12 C15 C20 -126.4(2) no
C13 C12 C15 C16 -124.8(2) no
C13 C12 C15 C20 53.0(2) no
C12 C13 C14 C9 0.8(3) no
C12 C15 C16 O1 -1.1(3) no
C12 C15 C16 C17 176.85(17) no
C20 C15 C16 O1 -178.96(16) no
C20 C15 C16 C17 -1.0(3) no
C12 C15 C20 C19 -178.16(18) no
C16 C15 C20 C19 -0.3(3) no
O1 C16 C17 C18 179.02(18) no
C15 C16 C17 C18 1.2(3) no
C16 C17 C18 F1 -179.11(17) no
C16 C17 C18 C19 -0.1(3) no
F1 C18 C19 C20 177.84(18) no
C17 C18 C19 C20 -1.2(3) no
C18 C19 C20 C15 1.4(3) no

_cod_database_fobs_code 1544397
